data_9011931
loop_
_publ_author_name
'Rastsvetaeva, R. K.'
'Khomyakov, A. P.'
'Andrianov, V. I.'
'Gusev, A. I.'

_publ_section_title
;
 Crystal structure of alluaivite
 Note: eudialyte-type structure
;
_journal_name_full 'Doklady Akademii Nauk SSSR'
_journal_page_first 1379
_journal_page_last 1383
_journal_volume 312
_journal_year 1990
_chemical_formula_sum 'Ca9 Ce0.18 Cl1.6 H10 K0.33 Mn3 Na37.56 Nb1.38 O163.07 Si52 Sr0.6 Ti4.62'
_chemical_name_mineral Alluaivite
_space_group_IT_number 166
_symmetry_space_group_name_Hall '-R 3 2"'
_symmetry_space_group_name_H-M 'R -3 m :H'
_cell_angle_alpha 90
_cell_angle_beta 90
_cell_angle_gamma 120
_cell_formula_units_Z 3
_cell_length_a 14.046
_cell_length_b 14.046
_cell_length_c 60.600
_cell_volume 10354.010
_database_code_amcsd 0012482
_exptl_crystal_density_diffrn 2.870
_cod_original_cell_volume 10354.009
_cod_original_sg_symbol_H-M 'R -3 m'
_cod_original_formula_sum 'Na37.56 (Ca9 Mn3) (Nb1.38 K.33) Ce.18 Sr.6 Ti4.62 Si52 O163.07 Cl1.6 H10'
_cod_database_code 9011931

loop_
_space_group_symop_operation_xyz
x,y,z
2/3+x,1/3+y,1/3+z
1/3+x,2/3+y,2/3+z
x,x-y,z
2/3+x,1/3+x-y,1/3+z
1/3+x,2/3+x-y,2/3+z
y,x,-z
2/3+y,1/3+x,1/3-z
1/3+y,2/3+x,2/3-z
-x+y,y,z
2/3-x+y,1/3+y,1/3+z
1/3-x+y,2/3+y,2/3+z
-x,-x+y,-z
2/3-x,1/3-x+y,1/3-z
1/3-x,2/3-x+y,2/3-z
-y,-x,z
2/3-y,1/3-x,1/3+z
1/3-y,2/3-x,2/3+z
x-y,-y,-z
2/3+x-y,1/3-y,1/3-z
1/3+x-y,2/3-y,2/3-z
y,-x+y,-z
2/3+y,1/3-x+y,1/3-z
1/3+y,2/3-x+y,2/3-z
-x+y,-x,z
2/3-x+y,1/3-x,1/3+z
1/3-x+y,2/3-x,2/3+z
-x,-y,-z
2/3-x,1/3-y,1/3-z
1/3-x,2/3-y,2/3-z
-y,x-y,z
2/3-y,1/3+x-y,1/3+z
1/3-y,2/3+x-y,2/3+z
x-y,x,-z
2/3+x-y,1/3+x,1/3-z
1/3+x-y,2/3+x,2/3-z

loop_
_atom_site_label
_atom_site_fract_x
_atom_site_fract_y
_atom_site_fract_z
_atom_site_occupancy
_atom_site_U_iso_or_equiv
_atom_site_type_symbol
_atom_site_attached_hydrogens
Na1 0.48640 0.24320 0.48200 1.00000 0.03800 Na 0
Na2 0.55740 0.44260 0.40900 1.00000 0.04433 Na 0
Na3 0.23600 0.11800 0.36220 1.00000 0.03673 Na 0
Na4 0.22460 0.44920 0.33510 0.78000 0.04559 Na 0
Na5 0.41400 0.58600 0.42210 0.97000 0.08739 Na 0
Na6 0.10430 0.55220 0.08940 0.90000 0.03926 Na 0
Na7 0.33333 0.16667 0.16667 1.00000 0.03800 Na 0
Na8 0.50000 0.50000 0.00000 0.22000 0.06713 Na 0
Ca1 0.73760 0.00000 0.00000 0.75000 0.00798 Ca 0
Ca2 0.73960 0.73960 0.50000 0.75000 0.00861 Ca 0
Mn1 0.73760 0.00000 0.00000 0.25000 0.00798 Mn 0
Mn2 0.73960 0.73960 0.50000 0.25000 0.00861 Mn 0
Nb1 0.34190 0.17100 0.41630 0.23000 0.01659 Nb 0
K2 0.00000 0.00000 0.50000 0.33000 0.06079 K 0
Ce3 0.41400 0.58600 0.42210 0.03000 0.08739 Ce 0
Sr4 0.10430 0.55220 0.08940 0.10000 0.03926 Sr 0
Ti3 0.34190 0.17100 0.41630 0.77000 0.01659 Ti 0
Si1 0.20630 0.41270 0.46080 1.00000 0.01229 Si 0
Si2 0.52490 0.26250 0.37350 1.00000 0.01672 Si 0
Si3 0.08480 0.54240 0.37120 1.00000 0.01317 Si 0
Si4 0.40470 0.59530 0.20950 1.00000 0.01191 Si 0
Si5 0.34960 0.28470 0.21570 1.00000 0.01191 Si 0
Si6 0.06250 0.34260 0.28420 1.00000 0.01545 Si 0
Si7 0.33333 0.66667 0.37810 1.00000 0.01520 Si 0
Si8 0.33333 0.66667 0.47150 1.00000 0.02280 Si 0
O1 0.17170 0.34340 0.39140 1.00000 0.02153 O 0
O2 0.02580 0.51300 0.34810 1.00000 0.02153 O 0
O3 0.55270 0.44730 0.31240 1.00000 0.03166 O 0
O4 0.18250 0.36510 0.48480 1.00000 0.01646 O 0
O5 0.44330 0.55670 0.23070 1.00000 0.03166 O 0
O6 0.47380 0.23690 0.39820 1.00000 0.02786 O 0
O7 0.06230 0.12470 0.45430 1.00000 0.02406 O 0
O8 0.48950 0.02100 0.44420 1.00000 0.01773 O 0
O9 0.60380 0.39620 0.37200 1.00000 0.02533 O 0
O10 0.43130 0.56870 0.18620 1.00000 0.03166 O 0
O11 0.39190 0.60810 0.36720 1.00000 0.09752 O 0
O12 0.26910 0.03900 0.39800 1.00000 0.02406 O 0
O13 0.27810 0.37450 0.44580 1.00000 0.02406 O 0
O14 0.07290 0.70260 0.30970 1.00000 0.02153 O 0
O15 0.68970 0.61470 0.19070 1.00000 0.02026 O 0
O16 0.05420 0.43950 0.38770 1.00000 0.03546 O 0
O17 0.44240 0.35940 0.23330 1.00000 0.02280 O 0
O18 0.27340 0.54670 0.45910 1.00000 0.03293 O 0
O19 0.33333 0.66667 0.40410 1.00000 0.01900 O 0
O20 0.33333 0.66667 0.49640 1.00000 0.04559 O 0
Wat21 0.00000 0.00000 0.50000 0.67000 0.06079 O 2
Wat22 0.66667 0.33333 0.44830 1.00000 0.12665 O 2
Wat23 0.33333 0.66667 0.05000 0.20000 0.04179 O 2
Cl 0.00000 0.00000 0.35430 0.80000 0.02913 Cl 0

loop_
_cod_changelog_entry_id
_cod_changelog_entry_author
_cod_changelog_entry_date
_cod_changelog_entry_text
1
;cod-tools version 3.8.0
Id: cif_guess_AMCSD_atom_types 9581 2023-05-17 12:35:41Z saulius
;
2023-05-21T08:54:16+03:00
;Derived atom types and hydrogen counts
from atom names that follow the AMCSD naming convention
(Wat == water, O-H == hydroxyl).
;

loop_
_cod_related_entry_id
_cod_related_entry_database
_cod_related_entry_code
1 AMCSD 0012482

_cod_duplicate_entry 9009555
